data_4127898
loop_
_publ_author_name
'Valdez-Moreira, Juan A'
'Thorarinsdottir, Agnes E.'
'DeGayner, Jordan A.'
'Lutz, Sean A.'
'Chen, Chun-Hsing'
'Losovyj, Yaroslav'
'Pink, Maren'
'Harris, T. David'
'Smith, Jeremy M.'

_publ_section_title
;
 Strong \p-Backbonding Enables Record Magnetic Exchange Coupling Through
 Cyanide.
;
_journal_issue 43
_journal_name_full 'Journal of the American Chemical Society'
_journal_page_first 17092
_journal_page_last 17097
_journal_paper_doi 10.1021/jacs.9b09445
_journal_volume 141
_journal_year 2019
_chemical_formula_moiety 'C64 H92 B Fe Mo N10, 0.225(C4 H10 O), 0.775(C5 H12)'
_chemical_formula_sum 'C68.78 H103.55 B Fe Mo N10 O0.23'
_chemical_formula_weight 1236.66
_space_group_crystal_system monoclinic
_space_group_IT_number 14
_space_group_name_Hall '-P 2ybc'
_space_group_name_H-M_alt 'P 1 21/c 1'
_symmetry_space_group_name_Hall '-P 2ybc'
_symmetry_space_group_name_H-M 'P 1 21/c 1'
_atom_sites_solution_hydrogens geom
_atom_sites_solution_primary intrinsic
_atom_sites_solution_secondary difmap
_audit_creation_method SHELXL-2018/3
_cell_angle_alpha 90
_cell_angle_beta 106.2869(12)
_cell_angle_gamma 90
_cell_formula_units_Z 4
_cell_length_a 20.9751(8)
_cell_length_b 16.3031(7)
_cell_length_c 20.4833(6)
_cell_measurement_reflns_used 9842
_cell_measurement_temperature 100(2)
_cell_measurement_theta_max 27.10
_cell_measurement_theta_min 2.36
_cell_volume 6723.4(4)
_computing_cell_refinement 'SAINT V8.38A (BrukerNano, 2017)'
_computing_data_collection 'BIS v6.2.9 (BrukerNano, 2018)'
_computing_data_reduction 'SAINT V8.38A (BrukerNano, 2017)'
_computing_publication_material 'APEX3 v2018.1-0 (BrukerNano, 2018)'
_computing_structure_refinement 'SHELXL-2017/1 (Sheldrick, 2017)'
_computing_structure_solution 'XT, VERSION 2014/5'
_diffrn_ambient_temperature 100(2)
_diffrn_detector_area_resol_mean 7.3910
_diffrn_measured_fraction_theta_full 0.999
_diffrn_measured_fraction_theta_max 0.992
_diffrn_measurement_details '0.50 degree frames measured for 1 seconds each'
_diffrn_measurement_device_type 'Bruker D8 VENTURE'
_diffrn_measurement_method '\w and \f scans'
_diffrn_radiation_monochromator 'multilayer mirror'
_diffrn_radiation_type MoK\a
_diffrn_radiation_wavelength 0.71073
_diffrn_reflns_av_R_equivalents 0.1392
_diffrn_reflns_av_unetI/netI 0.0411
_diffrn_reflns_Laue_measured_fraction_full 0.999
_diffrn_reflns_Laue_measured_fraction_max 0.992
_diffrn_reflns_limit_h_max 27
_diffrn_reflns_limit_h_min -27
_diffrn_reflns_limit_k_max 21
_diffrn_reflns_limit_k_min -21
_diffrn_reflns_limit_l_max 26
_diffrn_reflns_limit_l_min -25
_diffrn_reflns_number 333403
_diffrn_reflns_point_group_measured_fraction_full 0.999
_diffrn_reflns_point_group_measured_fraction_max 0.992
_diffrn_reflns_theta_full 25.242
_diffrn_reflns_theta_max 27.630
_diffrn_reflns_theta_min 2.356
_diffrn_source 'microfocus sealed tube'
_diffrn_source_type 'Incoatec I\mS 3.0'
_exptl_absorpt_coefficient_mu 0.450
_exptl_absorpt_correction_T_max 0.7358
_exptl_absorpt_correction_T_min 0.6958
_exptl_absorpt_correction_type multi-scan
_exptl_absorpt_process_details 'SADABS, G. Sheldrick; 2018'
_exptl_crystal_colour black
_exptl_crystal_density_diffrn 1.222
_exptl_crystal_description plate
_exptl_crystal_F_000 2644
_exptl_crystal_size_max 0.120
_exptl_crystal_size_mid 0.110
_exptl_crystal_size_min 0.070
_refine_diff_density_max 0.608
_refine_diff_density_min -0.638
_refine_diff_density_rms 0.071
_refine_ls_extinction_method none
_refine_ls_goodness_of_fit_ref 1.048
_refine_ls_hydrogen_treatment constr
_refine_ls_matrix_type full
_refine_ls_number_parameters 799
_refine_ls_number_reflns 15536
_refine_ls_number_restraints 133
_refine_ls_restrained_S_all 1.045
_refine_ls_R_factor_all 0.0606
_refine_ls_R_factor_gt 0.0411
_refine_ls_shift/su_max 0.001
_refine_ls_shift/su_mean 0.000
_refine_ls_structure_factor_coef Fsqd
_refine_ls_weighting_details 'w=1/[\s^2^(Fo^2^)+(0.0207P)^2^+8.5006P] where P=(Fo^2^+2Fc^2^)/3'
_refine_ls_weighting_scheme calc
_refine_ls_wR_factor_gt 0.0787
_refine_ls_wR_factor_ref 0.0880
_reflns_Friedel_coverage 0.000
_reflns_number_gt 12280
_reflns_number_total 15536
_reflns_threshold_expression 'I > 2\s(I)'
_cod_data_source_file ja9b09445_si_002.cif
_cod_data_source_block 19124
_cod_database_code 4127898
_shelx_shelxl_version_number 2018/3
_shelx_space_group_comment
;
The symmetry employed for this shelxl refinement is uniquely defined
by the following loop, which should always be used as a source of
symmetry information in preference to the above space-group names.
They are only intended as comments.
;
_shelx_estimated_absorpt_t_min 0.948
_shelx_estimated_absorpt_t_max 0.969

loop_
_space_group_symop_operation_xyz
'x, y, z'
'-x, y+1/2, -z+1/2'
'-x, -y, -z'
'x, -y-1/2, z-1/2'

loop_
_atom_site_label
_atom_site_type_symbol
_atom_site_fract_x
_atom_site_fract_y
_atom_site_fract_z
_atom_site_U_iso_or_equiv
_atom_site_adp_type
_atom_site_occupancy
_atom_site_site_symmetry_order
_atom_site_calc_flag
_atom_site_refinement_flags_posn
_atom_site_refinement_flags_adp
_atom_site_refinement_flags_occupancy
_atom_site_disorder_assembly
_atom_site_disorder_group
Mo1 Mo 0.20920(2) 0.59211(2) 0.77021(2) 0.01414(5) Uani 1 1 d . . . . .
Fe1 Fe 0.44357(2) 0.58682(2) 0.74381(2) 0.01311(7) Uani 1 1 d . . . . .
N1 N 0.57947(8) 0.51686(11) 0.77008(9) 0.0148(4) Uani 1 1 d . . . . .
N2 N 0.53375(9) 0.43252(11) 0.82525(9) 0.0167(4) Uani 1 1 d . . . . .
N3 N 0.53289(8) 0.59285(11) 0.65843(8) 0.0143(3) Uani 1 1 d . . . . .
N4 N 0.43771(8) 0.58596(11) 0.58159(8) 0.0148(3) Uani 1 1 d . . . . .
N5 N 0.57432(8) 0.66788(10) 0.77241(9) 0.0146(4) Uani 1 1 d . . . . .
N6 N 0.52419(9) 0.74409(11) 0.82897(9) 0.0167(4) Uani 1 1 d . . . . .
N7 N 0.22589(9) 0.55963(12) 0.86702(9) 0.0191(4) Uani 1 1 d D . . . .
N8 N 0.17979(9) 0.70667(11) 0.74644(9) 0.0175(4) Uani 1 1 d . . . . .
N9 N 0.16524(8) 0.50645(11) 0.70389(9) 0.0179(4) Uani 1 1 d . . . . .
N10 N 0.35366(9) 0.58402(11) 0.75240(9) 0.0178(4) Uani 1 1 d . . . . .
B1 B 0.58801(11) 0.59486(15) 0.72861(12) 0.0146(4) Uani 1 1 d . . . . .
C1 C 0.52053(10) 0.49917(12) 0.78379(10) 0.0150(4) Uani 1 1 d . . . . .
C2 C 0.62821(11) 0.46348(14) 0.80521(11) 0.0201(5) Uani 1 1 d . . . . .
H2 H 0.673533 0.463997 0.805348 0.024 Uiso 1 1 calc R U . . .
C3 C 0.59998(11) 0.41067(14) 0.83918(11) 0.0212(5) Uani 1 1 d . . . . .
H3 H 0.621395 0.366747 0.867366 0.025 Uiso 1 1 calc R U . . .
C4 C 0.48691(11) 0.39479(13) 0.85989(11) 0.0185(4) Uani 1 1 d . . . . .
C5 C 0.41836(11) 0.38822(15) 0.80961(12) 0.0266(5) Uani 1 1 d . . . . .
H5A H 0.402585 0.443056 0.793100 0.040 Uiso 1 1 calc R U . . .
H5B H 0.387544 0.363562 0.832166 0.040 Uiso 1 1 calc R U . . .
H5C H 0.420749 0.353798 0.771144 0.040 Uiso 1 1 calc R U . . .
C6 C 0.48594(12) 0.44939(15) 0.92003(12) 0.0251(5) Uani 1 1 d . . . . .
H6A H 0.468638 0.503626 0.903389 0.038 Uiso 1 1 calc R U . . .
H6B H 0.531159 0.454998 0.950147 0.038 Uiso 1 1 calc R U . . .
H6C H 0.457400 0.424632 0.945206 0.038 Uiso 1 1 calc R U . . .
C7 C 0.51137(13) 0.30876(14) 0.88499(12) 0.0278(5) Uani 1 1 d . . . . .
H7A H 0.517468 0.276307 0.846922 0.042 Uiso 1 1 calc R U . . .
H7B H 0.478517 0.281965 0.903692 0.042 Uiso 1 1 calc R U . . .
H7C H 0.553769 0.312978 0.920427 0.042 Uiso 1 1 calc R U . . .
C8 C 0.46624(10) 0.58811(13) 0.65044(10) 0.0147(4) Uani 1 1 d . . . . .
C9 C 0.54513(10) 0.59301(13) 0.59523(10) 0.0173(4) Uani 1 1 d . . . . .
H9 H 0.587499 0.596072 0.587142 0.021 Uiso 1 1 calc R U . . .
C10 C 0.48646(10) 0.58806(14) 0.54767(11) 0.0183(4) Uani 1 1 d . . . . .
H10 H 0.479557 0.586326 0.499826 0.022 Uiso 1 1 calc R U . . .
C11 C 0.36517(10) 0.57732(14) 0.54765(11) 0.0187(4) Uani 1 1 d . . . . .
C12 C 0.32756(12) 0.63602(17) 0.58044(13) 0.0317(6) Uani 1 1 d . . . . .
H12A H 0.342429 0.692235 0.576140 0.048 Uiso 1 1 calc R U . . .
H12B H 0.335999 0.622211 0.628679 0.048 Uiso 1 1 calc R U . . .
H12C H 0.279890 0.631650 0.557738 0.048 Uiso 1 1 calc R U . . .
C13 C 0.34550(12) 0.48858(16) 0.55518(15) 0.0348(6) Uani 1 1 d . . . . .
H13A H 0.354861 0.475017 0.603563 0.052 Uiso 1 1 calc R U . . .
H13B H 0.371030 0.452138 0.533910 0.052 Uiso 1 1 calc R U . . .
H13C H 0.297964 0.481520 0.532912 0.052 Uiso 1 1 calc R U . . .
C14 C 0.35062(12) 0.59753(18) 0.47234(11) 0.0309(6) Uani 1 1 d . . . . .
H14A H 0.366239 0.653132 0.467083 0.046 Uiso 1 1 calc R U . . .
H14B H 0.302669 0.594255 0.450788 0.046 Uiso 1 1 calc R U . . .
H14C H 0.373599 0.558208 0.450659 0.046 Uiso 1 1 calc R U . . .
C15 C 0.51341(10) 0.68330(12) 0.78171(10) 0.0148(4) Uani 1 1 d . . . . .
C16 C 0.62235(11) 0.71443(13) 0.81721(11) 0.0196(4) Uani 1 1 d . . . . .
H16 H 0.668785 0.712641 0.822440 0.024 Uiso 1 1 calc R U . . .
C17 C 0.59136(11) 0.76267(14) 0.85199(12) 0.0223(5) Uani 1 1 d . . . . .
H17 H 0.611540 0.801875 0.885786 0.027 Uiso 1 1 calc R U . . .
C18 C 0.47505(11) 0.78182(13) 0.86009(11) 0.0174(4) Uani 1 1 d . . . . .
C19 C 0.40477(11) 0.76982(15) 0.81413(12) 0.0243(5) Uani 1 1 d . . . . .
H19A H 0.401062 0.794432 0.769571 0.036 Uiso 1 1 calc R U . . .
H19B H 0.373102 0.796250 0.834662 0.036 Uiso 1 1 calc R U . . .
H19C H 0.394916 0.711050 0.808588 0.036 Uiso 1 1 calc R U . . .
C20 C 0.48370(12) 0.73982(14) 0.92882(11) 0.0236(5) Uani 1 1 d . . . . .
H20A H 0.476170 0.680735 0.921865 0.035 Uiso 1 1 calc R U . . .
H20B H 0.451599 0.762455 0.950729 0.035 Uiso 1 1 calc R U . . .
H20C H 0.528879 0.749354 0.957908 0.035 Uiso 1 1 calc R U . . .
C21 C 0.48914(12) 0.87370(14) 0.86811(12) 0.0233(5) Uani 1 1 d . . . . .
H21A H 0.492355 0.896388 0.824840 0.035 Uiso 1 1 calc R U . . .
H21B H 0.531107 0.882725 0.903311 0.035 Uiso 1 1 calc R U . . .
H21C H 0.453006 0.900964 0.881326 0.035 Uiso 1 1 calc R U . . .
C22 C 0.65855(10) 0.60191(14) 0.71183(11) 0.0181(4) Uani 1 1 d . . . . .
C23 C 0.69128(11) 0.53380(14) 0.69461(11) 0.0203(5) Uani 1 1 d . . . . .
H23 H 0.674023 0.480595 0.698031 0.024 Uiso 1 1 calc R U . . .
C24 C 0.74813(11) 0.54117(15) 0.67268(12) 0.0248(5) Uani 1 1 d . . . . .
H24 H 0.769083 0.493502 0.661748 0.030 Uiso 1 1 calc R U . . .
C25 C 0.77407(12) 0.61790(16) 0.66681(13) 0.0287(5) Uani 1 1 d . . . . .
H25 H 0.813317 0.623199 0.652681 0.034 Uiso 1 1 calc R U . . .
C26 C 0.74236(12) 0.68692(16) 0.68171(13) 0.0293(5) Uani 1 1 d . . . . .
H26 H 0.759632 0.739895 0.677459 0.035 Uiso 1 1 calc R U . . .
C27 C 0.68532(11) 0.67880(14) 0.70287(12) 0.0232(5) Uani 1 1 d . . . . .
H27 H 0.663570 0.726961 0.711612 0.028 Uiso 1 1 calc R U . . .
C28 C 0.16837(11) 0.52147(14) 0.87921(11) 0.0205(5) Uani 1 1 d . . . . .
C29 C 0.12281(11) 0.56761(16) 0.90180(12) 0.0255(5) Uani 1 1 d . . . . .
H29 H 0.128758 0.625251 0.906957 0.031 Uiso 1 1 calc R U . . .
C30 C 0.06852(12) 0.53074(17) 0.91702(13) 0.0311(6) Uani 1 1 d . . . . .
C31 C 0.05913(13) 0.44710(18) 0.90643(13) 0.0340(6) Uani 1 1 d . . . . .
H31 H 0.021904 0.421652 0.915792 0.041 Uiso 1 1 calc R U . . .
C32 C 0.10285(13) 0.39934(17) 0.88239(13) 0.0315(6) Uani 1 1 d . . . . .
C33 C 0.15758(12) 0.43729(15) 0.86957(12) 0.0253(5) Uani 1 1 d . . . . .
H33 H 0.188179 0.405251 0.853943 0.030 Uiso 1 1 calc R U . . .
C34 C 0.02350(15) 0.5812(2) 0.94719(16) 0.0478(8) Uani 1 1 d . . . . .
H34A H -0.020822 0.556378 0.935404 0.072 Uiso 1 1 calc R U . . .
H34B H 0.020414 0.637104 0.928996 0.072 Uiso 1 1 calc R U . . .
H34C H 0.041679 0.582866 0.996777 0.072 Uiso 1 1 calc R U . . .
C35 C 0.09005(17) 0.30893(19) 0.86927(17) 0.0527(9) Uani 1 1 d . . . . .
H35A H 0.124603 0.285601 0.851076 0.079 Uiso 1 1 calc R U . . .
H35B H 0.046511 0.301198 0.836281 0.079 Uiso 1 1 calc R U . . .
H35C H 0.090724 0.281271 0.911939 0.079 Uiso 1 1 calc R U . . .
C36 C 0.2855(7) 0.5575(12) 0.9278(6) 0.0249(16) Uani 0.546(18) 1 d D U P A 1
C37 C 0.3169(9) 0.4720(10) 0.9364(9) 0.046(2) Uani 0.546(18) 1 d D U P A 1
H37A H 0.284567 0.431734 0.943015 0.069 Uiso 0.546(18) 1 calc R U P A 1
H37B H 0.356073 0.471657 0.975982 0.069 Uiso 0.546(18) 1 calc R U P A 1
H37C H 0.330108 0.457793 0.895512 0.069 Uiso 0.546(18) 1 calc R U P A 1
C38 C 0.2661(8) 0.5805(9) 0.9924(7) 0.046(3) Uani 0.546(18) 1 d D U P A 1
H38A H 0.242855 0.633314 0.985536 0.069 Uiso 0.546(18) 1 calc R U P A 1
H38B H 0.306228 0.584772 1.030778 0.069 Uiso 0.546(18) 1 calc R U P A 1
H38C H 0.236859 0.538146 1.002030 0.069 Uiso 0.546(18) 1 calc R U P A 1
C39 C 0.3355(17) 0.6212(16) 0.919(2) 0.0380(14) Uani 0.546(18) 1 d D U P A 1
H39A H 0.351524 0.606587 0.880224 0.057 Uiso 0.546(18) 1 calc R U P A 1
H39B H 0.373096 0.622783 0.960503 0.057 Uiso 0.546(18) 1 calc R U P A 1
H39C H 0.314238 0.675188 0.911703 0.057 Uiso 0.546(18) 1 calc R U P A 1
C36D C 0.2824(8) 0.5700(14) 0.9304(8) 0.0249(16) Uani 0.454(18) 1 d D U P A 2
C37D C 0.3108(11) 0.4858(12) 0.9562(10) 0.046(2) Uani 0.454(18) 1 d D U P A 2
H37D H 0.275922 0.452123 0.966054 0.069 Uiso 0.454(18) 1 calc R U P A 2
H37E H 0.347404 0.492667 0.997817 0.069 Uiso 0.454(18) 1 calc R U P A 2
H37F H 0.327277 0.458850 0.921410 0.069 Uiso 0.454(18) 1 calc R U P A 2
C38D C 0.2612(10) 0.6143(11) 0.9870(9) 0.046(3) Uani 0.454(18) 1 d D U P A 2
H38D H 0.242040 0.667714 0.970357 0.069 Uiso 0.454(18) 1 calc R U P A 2
H38E H 0.300046 0.622223 1.026289 0.069 Uiso 0.454(18) 1 calc R U P A 2
H38F H 0.228043 0.581143 1.000501 0.069 Uiso 0.454(18) 1 calc R U P A 2
C39D C 0.337(2) 0.621(2) 0.914(2) 0.0380(14) Uani 0.454(18) 1 d D U P A 2
H39D H 0.356510 0.590261 0.883712 0.057 Uiso 0.454(18) 1 calc R U P A 2
H39E H 0.371287 0.633439 0.956600 0.057 Uiso 0.454(18) 1 calc R U P A 2
H39F H 0.317912 0.672403 0.892385 0.057 Uiso 0.454(18) 1 calc R U P A 2
C40 C 0.13566(11) 0.72918(13) 0.78633(11) 0.0191(4) Uani 1 1 d . . . . .
C41 C 0.06949(11) 0.70321(14) 0.76665(11) 0.0210(5) Uani 1 1 d . . . . .
H41 H 0.053615 0.671705 0.726335 0.025 Uiso 1 1 calc R U . . .
C42 C 0.02639(11) 0.72282(15) 0.80526(12) 0.0244(5) Uani 1 1 d . . . . .
C43 C 0.04935(11) 0.77176(15) 0.86251(12) 0.0249(5) Uani 1 1 d . . . . .
H43 H 0.019586 0.787726 0.887642 0.030 Uiso 1 1 calc R U . . .
C44 C 0.11525(12) 0.79795(15) 0.88387(12) 0.0254(5) Uani 1 1 d . . . . .
C45 C 0.15814(11) 0.77568(14) 0.84613(11) 0.0223(5) Uani 1 1 d . . . . .
H45 H 0.203359 0.792145 0.860984 0.027 Uiso 1 1 calc R U . . .
C46 C -0.04327(12) 0.68870(18) 0.78559(14) 0.0352(6) Uani 1 1 d . . . . .
H46A H -0.072657 0.726212 0.800887 0.053 Uiso 1 1 calc R U . . .
H46B H -0.043377 0.634997 0.807051 0.053 Uiso 1 1 calc R U . . .
H46C H -0.059034 0.682734 0.736044 0.053 Uiso 1 1 calc R U . . .
C47 C 0.13941(13) 0.84965(19) 0.94720(13) 0.0370(6) Uani 1 1 d . . . . .
H47A H 0.181210 0.876490 0.947166 0.056 Uiso 1 1 calc R U . . .
H47B H 0.146667 0.814595 0.987490 0.056 Uiso 1 1 calc R U . . .
H47C H 0.106042 0.891405 0.948036 0.056 Uiso 1 1 calc R U . . .
C48 C 0.18702(11) 0.76953(14) 0.69597(11) 0.0195(4) Uani 1 1 d . . . . .
C49 C 0.11875(12) 0.79167(15) 0.64764(12) 0.0269(5) Uani 1 1 d . . . . .
H49A H 0.096496 0.741644 0.626240 0.040 Uiso 1 1 calc R U . . .
H49B H 0.124660 0.829215 0.612425 0.040 Uiso 1 1 calc R U . . .
H49C H 0.091611 0.818251 0.673452 0.040 Uiso 1 1 calc R U . . .
C50 C 0.21946(12) 0.84761(15) 0.73142(13) 0.0279(5) Uani 1 1 d . . . . .
H50A H 0.262484 0.834042 0.763376 0.042 Uiso 1 1 calc R U . . .
H50B H 0.190630 0.872435 0.756242 0.042 Uiso 1 1 calc R U . . .
H50C H 0.226078 0.886446 0.697387 0.042 Uiso 1 1 calc R U . . .
C51 C 0.23050(12) 0.73339(15) 0.65501(12) 0.0267(5) Uani 1 1 d . . . . .
H51A H 0.275156 0.723316 0.685100 0.040 Uiso 1 1 calc R U . . .
H51B H 0.233164 0.771990 0.619193 0.040 Uiso 1 1 calc R U . . .
H51C H 0.211201 0.681584 0.634343 0.040 Uiso 1 1 calc R U . . .
C52 C 0.09487(10) 0.52266(13) 0.67836(11) 0.0188(4) Uani 1 1 d . . . . .
C53 C 0.05048(11) 0.49372(14) 0.71281(12) 0.0215(5) Uani 1 1 d . . . . .
H53 H 0.067028 0.463884 0.753933 0.026 Uiso 1 1 calc R U . . .
C54 C -0.01765(11) 0.50785(15) 0.68793(12) 0.0248(5) Uani 1 1 d . . . . .
C55 C -0.04089(11) 0.55200(15) 0.62786(12) 0.0274(5) Uani 1 1 d . . . . .
H55 H -0.087250 0.561439 0.610334 0.033 Uiso 1 1 calc R U . . .
C56 C 0.00192(11) 0.58280(15) 0.59263(11) 0.0242(5) Uani 1 1 d . . . . .
C57 C 0.06962(11) 0.56769(14) 0.61871(11) 0.0206(5) Uani 1 1 d . . . . .
H57 H 0.099401 0.588540 0.595345 0.025 Uiso 1 1 calc R U . . .
C58 C -0.06390(12) 0.47409(17) 0.72610(14) 0.0337(6) Uani 1 1 d . . . . .
H58A H -0.104353 0.507453 0.716065 0.051 Uiso 1 1 calc R U . . .
H58B H -0.041840 0.475576 0.775064 0.051 Uiso 1 1 calc R U . . .
H58C H -0.075514 0.417321 0.711927 0.051 Uiso 1 1 calc R U . . .
C59 C -0.02370(13) 0.63005(18) 0.52720(13) 0.0348(6) Uani 1 1 d . . . . .
H59A H 0.001042 0.681539 0.530071 0.052 Uiso 1 1 calc R U . . .
H59B H -0.070978 0.642104 0.519768 0.052 Uiso 1 1 calc R U . . .
H59C H -0.017828 0.597207 0.489229 0.052 Uiso 1 1 calc R U . . .
C60 C 0.18750(11) 0.43462(14) 0.67048(12) 0.0203(5) Uani 1 1 d . . . . .
C61 C 0.14008(12) 0.36198(15) 0.66654(13) 0.0283(5) Uani 1 1 d . . . . .
H61A H 0.137826 0.348038 0.712377 0.042 Uiso 1 1 calc R U . . .
H61B H 0.156412 0.314576 0.646574 0.042 Uiso 1 1 calc R U . . .
H61C H 0.095698 0.376914 0.638140 0.042 Uiso 1 1 calc R U . . .
C62 C 0.18990(14) 0.45709(16) 0.59844(13) 0.0325(6) Uani 1 1 d . . . . .
H62A H 0.217139 0.506349 0.600341 0.049 Uiso 1 1 calc R U . . .
H62B H 0.144764 0.467706 0.569682 0.049 Uiso 1 1 calc R U . . .
H62C H 0.209330 0.411562 0.579297 0.049 Uiso 1 1 calc R U . . .
C63 C 0.25623(12) 0.40768(16) 0.71230(14) 0.0325(6) Uani 1 1 d . . . . .
H63A H 0.256071 0.398913 0.759589 0.049 Uiso 1 1 calc R U . . .
H63B H 0.288679 0.450297 0.710609 0.049 Uiso 1 1 calc R U . . .
H63C H 0.268247 0.356461 0.693666 0.049 Uiso 1 1 calc R U . . .
C64 C 0.29896(10) 0.58757(13) 0.75917(10) 0.0155(4) Uani 1 1 d . . . . .
C65 C 0.7341(3) 0.7500(4) 1.0048(3) 0.0626(14) Uani 0.775(4) 1 d D . P B 1
H65A H 0.690345 0.724199 0.988258 0.094 Uiso 0.775(4) 1 calc R U P B 1
H65B H 0.728684 0.809454 1.008190 0.094 Uiso 0.775(4) 1 calc R U P B 1
H65C H 0.757156 0.727914 1.049669 0.094 Uiso 0.775(4) 1 calc R U P B 1
C66 C 0.7743(3) 0.7325(3) 0.9559(2) 0.0566(13) Uani 0.775(4) 1 d D . P B 1
H66A H 0.753105 0.761278 0.912672 0.068 Uiso 0.775(4) 1 calc R U P B 1
H66B H 0.818936 0.756778 0.974685 0.068 Uiso 0.775(4) 1 calc R U P B 1
C67 C 0.78291(18) 0.6454(3) 0.9399(2) 0.0438(9) Uani 0.775(4) 1 d D . P B 1
H67A H 0.738525 0.621191 0.919200 0.053 Uiso 0.775(4) 1 calc R U P B 1
H67B H 0.803002 0.615781 0.982932 0.053 Uiso 0.775(4) 1 calc R U P B 1
C68 C 0.8258(3) 0.6310(4) 0.8920(3) 0.0505(16) Uani 0.775(4) 1 d D . P B 1
H68A H 0.805505 0.659394 0.848377 0.061 Uiso 0.775(4) 1 calc R U P B 1
H68B H 0.870235 0.655315 0.912154 0.061 Uiso 0.775(4) 1 calc R U P B 1
C69 C 0.8338(4) 0.5416(4) 0.8781(4) 0.0605(15) Uani 0.775(4) 1 d D . P B 1
H69A H 0.857851 0.514114 0.920428 0.091 Uiso 0.775(4) 1 calc R U P B 1
H69B H 0.858774 0.535912 0.844520 0.091 Uiso 0.775(4) 1 calc R U P B 1
H69C H 0.789871 0.516403 0.860457 0.091 Uiso 0.775(4) 1 calc R U P B 1
C65D C 0.7441(13) 0.7303(17) 0.9860(12) 0.0626(14) Uani 0.225(4) 1 d D . P B 2
H65D H 0.734786 0.787458 0.971674 0.094 Uiso 0.225(4) 1 calc R U P B 2
H65E H 0.751389 0.726280 1.035322 0.094 Uiso 0.225(4) 1 calc R U P B 2
H65F H 0.706250 0.695844 0.962787 0.094 Uiso 0.225(4) 1 calc R U P B 2
C66D C 0.8019(8) 0.7033(12) 0.9691(8) 0.0566(13) Uani 0.225(4) 1 d D . P B 2
H66C H 0.823886 0.658363 0.999708 0.068 Uiso 0.225(4) 1 calc R U P B 2
H66D H 0.833812 0.748925 0.972817 0.068 Uiso 0.225(4) 1 calc R U P B 2
O67D O 0.7788(4) 0.6747(6) 0.9000(4) 0.0438(9) Uani 0.225(4) 1 d D . P B 2
C68D C 0.8186(14) 0.6181(16) 0.8713(14) 0.0505(16) Uani 0.225(4) 1 d D . P B 2
H68C H 0.797689 0.613586 0.821744 0.061 Uiso 0.225(4) 1 calc R U P B 2
H68D H 0.863367 0.642034 0.878052 0.061 Uiso 0.225(4) 1 calc R U P B 2
C69D C 0.8255(16) 0.5398(16) 0.8993(15) 0.0605(15) Uani 0.225(4) 1 d D . P B 2
H69D H 0.845875 0.543444 0.948520 0.091 Uiso 0.225(4) 1 calc R U P B 2
H69E H 0.853820 0.506775 0.878751 0.091 Uiso 0.225(4) 1 calc R U P B 2
H69F H 0.781702 0.514013 0.890383 0.091 Uiso 0.225(4) 1 calc R U P B 2

loop_
_atom_site_aniso_label
_atom_site_aniso_U_11
_atom_site_aniso_U_22
_atom_site_aniso_U_33
_atom_site_aniso_U_23
_atom_site_aniso_U_13
_atom_site_aniso_U_12
Mo1 0.01172(8) 0.01634(9) 0.01468(9) 0.00025(7) 0.00424(6) -0.00047(7)
Fe1 0.01158(14) 0.01473(15) 0.01395(15) -0.00027(11) 0.00508(11) 0.00004(11)
N1 0.0126(8) 0.0150(9) 0.0165(9) 0.0002(7) 0.0038(7) 0.0017(7)
N2 0.0193(9) 0.0149(9) 0.0156(9) 0.0007(7) 0.0044(7) 0.0000(7)
N3 0.0139(8) 0.0146(8) 0.0156(9) 0.0000(7) 0.0059(7) 0.0009(7)
N4 0.0145(8) 0.0169(9) 0.0136(8) 0.0001(7) 0.0051(6) 0.0007(7)
N5 0.0129(8) 0.0136(9) 0.0171(9) -0.0004(7) 0.0040(7) 0.0002(7)
N6 0.0167(9) 0.0176(9) 0.0164(9) -0.0026(7) 0.0055(7) -0.0002(7)
N7 0.0146(9) 0.0258(10) 0.0173(9) 0.0009(7) 0.0055(7) -0.0015(7)
N8 0.0155(9) 0.0191(9) 0.0197(9) -0.0008(7) 0.0079(7) 0.0004(7)
N9 0.0114(8) 0.0215(10) 0.0194(9) 0.0003(7) 0.0022(7) -0.0013(7)
N10 0.0161(9) 0.0181(9) 0.0206(9) 0.0003(7) 0.0076(7) -0.0004(7)
B1 0.0116(10) 0.0155(11) 0.0165(11) -0.0005(9) 0.0034(8) 0.0004(9)
C1 0.0178(10) 0.0132(10) 0.0142(10) -0.0015(8) 0.0048(8) -0.0009(8)
C2 0.0169(10) 0.0208(11) 0.0202(11) 0.0021(9) 0.0014(8) 0.0027(9)
C3 0.0189(10) 0.0209(11) 0.0207(11) 0.0053(9) 0.0004(8) 0.0053(9)
C4 0.0224(11) 0.0177(11) 0.0148(10) 0.0024(8) 0.0041(8) -0.0033(9)
C5 0.0247(12) 0.0294(13) 0.0233(12) 0.0063(10) 0.0026(9) -0.0096(10)
C6 0.0254(12) 0.0282(13) 0.0233(12) -0.0045(10) 0.0093(9) -0.0016(10)
C7 0.0386(14) 0.0194(12) 0.0266(13) 0.0069(10) 0.0111(11) 0.0012(10)
C8 0.0148(9) 0.0131(10) 0.0163(10) -0.0006(8) 0.0044(8) -0.0006(8)
C9 0.0188(10) 0.0185(10) 0.0173(10) -0.0001(8) 0.0095(8) 0.0018(9)
C10 0.0203(10) 0.0212(11) 0.0162(10) 0.0011(9) 0.0096(8) 0.0035(9)
C11 0.0147(10) 0.0252(12) 0.0162(11) 0.0003(8) 0.0042(8) 0.0000(8)
C12 0.0199(12) 0.0464(16) 0.0262(13) -0.0079(11) 0.0020(10) 0.0112(11)
C13 0.0215(12) 0.0319(14) 0.0493(17) 0.0042(12) 0.0069(11) -0.0055(11)
C14 0.0206(11) 0.0536(17) 0.0172(12) 0.0035(11) 0.0029(9) -0.0014(12)
C15 0.0171(10) 0.0138(10) 0.0139(10) -0.0003(8) 0.0049(8) 0.0021(8)
C16 0.0144(10) 0.0207(11) 0.0233(12) -0.0022(9) 0.0044(8) -0.0030(9)
C17 0.0197(11) 0.0229(12) 0.0230(12) -0.0064(9) 0.0038(9) -0.0049(9)
C18 0.0209(11) 0.0161(11) 0.0169(11) -0.0024(8) 0.0082(8) 0.0010(8)
C19 0.0211(11) 0.0291(13) 0.0236(12) -0.0062(10) 0.0076(9) 0.0041(10)
C20 0.0293(12) 0.0221(12) 0.0226(12) 0.0040(9) 0.0126(10) 0.0014(10)
C21 0.0319(13) 0.0169(11) 0.0248(12) -0.0013(9) 0.0140(10) -0.0003(9)
C22 0.0141(10) 0.0219(11) 0.0183(11) 0.0000(9) 0.0044(8) 0.0004(8)
C23 0.0192(11) 0.0211(11) 0.0211(11) -0.0002(9) 0.0064(9) 0.0007(9)
C24 0.0190(11) 0.0291(13) 0.0281(13) 0.0007(10) 0.0093(9) 0.0066(10)
C25 0.0190(11) 0.0378(14) 0.0333(14) 0.0016(11) 0.0141(10) 0.0004(10)
C26 0.0262(13) 0.0284(13) 0.0379(15) 0.0032(11) 0.0167(11) -0.0047(10)
C27 0.0224(11) 0.0218(12) 0.0281(13) 0.0002(9) 0.0115(10) 0.0008(9)
C28 0.0181(11) 0.0277(12) 0.0154(11) 0.0061(9) 0.0045(8) -0.0001(9)
C29 0.0238(12) 0.0316(13) 0.0231(12) 0.0068(10) 0.0098(9) 0.0022(10)
C30 0.0234(12) 0.0450(16) 0.0281(13) 0.0122(11) 0.0123(10) 0.0047(11)
C31 0.0256(13) 0.0496(17) 0.0284(14) 0.0099(12) 0.0102(10) -0.0083(12)
C32 0.0348(14) 0.0347(15) 0.0266(13) 0.0032(11) 0.0111(11) -0.0128(12)
C33 0.0268(12) 0.0280(13) 0.0229(12) 0.0020(10) 0.0098(10) -0.0024(10)
C34 0.0378(16) 0.059(2) 0.059(2) 0.0228(16) 0.0339(15) 0.0162(15)
C35 0.065(2) 0.0437(19) 0.057(2) -0.0029(15) 0.0286(17) -0.0260(16)
C36 0.0184(15) 0.038(5) 0.0161(14) 0.0038(18) 0.0020(11) -0.003(2)
C37 0.022(3) 0.048(5) 0.060(8) 0.014(5) -0.003(4) 0.006(3)
C38 0.033(3) 0.086(8) 0.017(3) -0.005(5) 0.005(2) -0.011(6)
C39 0.0295(18) 0.0589(19) 0.021(4) 0.0040(18) -0.0008(18) -0.0185(13)
C36D 0.0184(15) 0.038(5) 0.0161(14) 0.0038(18) 0.0020(11) -0.003(2)
C37D 0.022(3) 0.048(5) 0.060(8) 0.014(5) -0.003(4) 0.006(3)
C38D 0.033(3) 0.086(8) 0.017(3) -0.005(5) 0.005(2) -0.011(6)
C39D 0.0295(18) 0.0589(19) 0.021(4) 0.0040(18) -0.0008(18) -0.0185(13)
C40 0.0195(11) 0.0177(11) 0.0218(11) 0.0012(9) 0.0086(9) 0.0037(9)
C41 0.0204(11) 0.0204(11) 0.0224(12) -0.0012(9) 0.0065(9) 0.0010(9)
C42 0.0188(11) 0.0274(13) 0.0292(13) 0.0002(10) 0.0104(9) 0.0029(9)
C43 0.0241(12) 0.0273(13) 0.0264(13) -0.0010(10) 0.0122(10) 0.0052(10)
C44 0.0258(12) 0.0290(13) 0.0220(12) -0.0033(10) 0.0076(9) 0.0057(10)
C45 0.0191(11) 0.0250(12) 0.0221(12) -0.0020(9) 0.0047(9) 0.0024(9)
C46 0.0226(13) 0.0427(16) 0.0450(16) -0.0078(13) 0.0174(11) -0.0036(11)
C47 0.0325(14) 0.0511(18) 0.0279(14) -0.0151(12) 0.0092(11) 0.0031(13)
C48 0.0196(11) 0.0180(11) 0.0226(12) 0.0025(9) 0.0087(9) 0.0021(9)
C49 0.0260(12) 0.0270(13) 0.0264(13) 0.0060(10) 0.0053(10) 0.0023(10)
C50 0.0268(12) 0.0209(12) 0.0364(14) 0.0019(10) 0.0097(11) -0.0027(10)
C51 0.0301(13) 0.0264(13) 0.0290(13) 0.0087(10) 0.0171(10) 0.0078(10)
C52 0.0141(10) 0.0196(11) 0.0215(11) -0.0048(9) 0.0031(8) -0.0017(8)
C53 0.0193(11) 0.0223(12) 0.0232(12) -0.0015(9) 0.0065(9) -0.0024(9)
C54 0.0182(11) 0.0248(12) 0.0318(13) -0.0081(10) 0.0076(10) -0.0040(9)
C55 0.0157(11) 0.0314(13) 0.0307(13) -0.0075(10) -0.0007(9) 0.0017(10)
C56 0.0234(11) 0.0258(12) 0.0190(11) -0.0053(9) -0.0014(9) 0.0019(10)
C57 0.0176(11) 0.0244(12) 0.0184(11) -0.0024(9) 0.0027(8) -0.0017(9)
C58 0.0205(12) 0.0372(15) 0.0469(16) -0.0056(12) 0.0154(11) -0.0051(11)
C59 0.0287(13) 0.0432(16) 0.0258(14) 0.0017(11) -0.0031(10) 0.0073(12)
C60 0.0180(11) 0.0183(11) 0.0250(12) -0.0045(9) 0.0068(9) -0.0014(9)
C61 0.0277(13) 0.0212(12) 0.0380(14) -0.0078(10) 0.0125(11) -0.0062(10)
C62 0.0395(15) 0.0311(14) 0.0335(14) -0.0032(11) 0.0212(12) 0.0014(12)
C63 0.0235(12) 0.0239(13) 0.0444(15) -0.0122(11) -0.0001(11) 0.0051(10)
C64 0.0189(10) 0.0126(10) 0.0145(10) 0.0001(8) 0.0039(8) -0.0010(8)
C65 0.073(3) 0.070(4) 0.039(3) -0.009(2) 0.005(2) 0.014(3)
C66 0.050(3) 0.059(3) 0.048(3) 0.027(2) -0.006(2) -0.012(2)
C67 0.0319(17) 0.063(3) 0.032(2) 0.0108(17) 0.0015(16) -0.0088(17)
C68 0.038(2) 0.049(3) 0.061(5) 0.007(3) 0.010(3) -0.004(2)
C69 0.052(3) 0.071(3) 0.063(5) -0.021(3) 0.024(3) -0.017(2)
C65D 0.073(3) 0.070(4) 0.039(3) -0.009(2) 0.005(2) 0.014(3)
C66D 0.050(3) 0.059(3) 0.048(3) 0.027(2) -0.006(2) -0.012(2)
O67D 0.0319(17) 0.063(3) 0.032(2) 0.0108(17) 0.0015(16) -0.0088(17)
C68D 0.038(2) 0.049(3) 0.061(5) 0.007(3) 0.010(3) -0.004(2)
C69D 0.052(3) 0.071(3) 0.063(5) -0.021(3) 0.024(3) -0.017(2)

loop_
_atom_type_symbol
_atom_type_description
_atom_type_scat_dispersion_real
_atom_type_scat_dispersion_imag
_atom_type_scat_source
C C 0.0033 0.0016 'International Tables Vol C Tables 4.2.6.8 and 6.1.1.4'
H H 0.0000 0.0000 'International Tables Vol C Tables 4.2.6.8 and 6.1.1.4'
B B 0.0013 0.0007 'International Tables Vol C Tables 4.2.6.8 and 6.1.1.4'
N N 0.0061 0.0033 'International Tables Vol C Tables 4.2.6.8 and 6.1.1.4'
O O 0.0106 0.0060 'International Tables Vol C Tables 4.2.6.8 and 6.1.1.4'
Fe Fe 0.3463 0.8444 'International Tables Vol C Tables 4.2.6.8 and 6.1.1.4'
Mo Mo -1.6832 0.6857 'International Tables Vol C Tables 4.2.6.8 and 6.1.1.4'

loop_
_geom_angle_atom_site_label_1
_geom_angle_atom_site_label_2
_geom_angle_atom_site_label_3
_geom_angle
C64 Mo1 N8 104.46(8)
C64 Mo1 N9 99.87(8)
N8 Mo1 N9 116.19(7)
C64 Mo1 N7 101.48(8)
N8 Mo1 N7 116.84(8)
N9 Mo1 N7 114.42(8)
N10 Fe1 C8 123.86(8)
N10 Fe1 C1 126.65(8)
C8 Fe1 C1 90.92(8)
N10 Fe1 C15 124.54(8)
C8 Fe1 C15 90.93(8)
C1 Fe1 C15 89.19(8)
C1 N1 C2 109.78(17)
C1 N1 B1 121.84(16)
C2 N1 B1 127.83(17)
C1 N2 C3 110.59(18)
C1 N2 C4 125.39(18)
C3 N2 C4 123.44(18)
C8 N3 C9 109.85(17)
C8 N3 B1 125.26(16)
C9 N3 B1 124.86(17)
C8 N4 C10 110.14(17)
C8 N4 C11 125.20(17)
C10 N4 C11 124.56(17)
C15 N5 C16 109.99(17)
C15 N5 B1 123.28(17)
C16 N5 B1 125.52(17)
C15 N6 C17 110.56(17)
C15 N6 C18 127.55(18)
C17 N6 C18 121.55(18)
C28 N7 C36 113.0(8)
C28 N7 C36D 113.3(9)
C28 N7 Mo1 111.50(13)
C36 N7 Mo1 135.2(8)
C36D N7 Mo1 135.1(10)
C40 N8 C48 115.04(17)
C40 N8 Mo1 107.76(13)
C48 N8 Mo1 136.96(14)
C52 N9 C60 113.31(17)
C52 N9 Mo1 110.50(13)
C60 N9 Mo1 135.97(13)
C64 N10 Fe1 175.65(18)
N5 B1 N1 103.84(16)
N5 B1 N3 109.51(16)
N1 B1 N3 108.19(16)
N5 B1 C22 113.23(17)
N1 B1 C22 115.09(17)
N3 B1 C22 106.84(16)
N2 C1 N1 104.96(17)
N2 C1 Fe1 140.63(15)
N1 C1 Fe1 114.04(14)
C3 C2 N1 107.71(19)
C3 C2 H2 126.1
N1 C2 H2 126.1
C2 C3 N2 106.90(19)
C2 C3 H3 126.5
N2 C3 H3 126.5
N2 C4 C5 109.27(17)
N2 C4 C6 107.61(17)
C5 C4 C6 111.37(19)
N2 C4 C7 109.45(18)
C5 C4 C7 109.09(19)
C6 C4 C7 110.02(19)
C4 C5 H5A 109.5
C4 C5 H5B 109.5
H5A C5 H5B 109.5
C4 C5 H5C 109.5
H5A C5 H5C 109.5
H5B C5 H5C 109.5
C4 C6 H6A 109.5
C4 C6 H6B 109.5
H6A C6 H6B 109.5
C4 C6 H6C 109.5
H6A C6 H6C 109.5
H6B C6 H6C 109.5
C4 C7 H7A 109.5
C4 C7 H7B 109.5
H7A C7 H7B 109.5
C4 C7 H7C 109.5
H7A C7 H7C 109.5
H7B C7 H7C 109.5
N3 C8 N4 105.21(17)
N3 C8 Fe1 112.23(13)
N4 C8 Fe1 142.56(15)
C10 C9 N3 107.79(18)
C10 C9 H9 126.1
N3 C9 H9 126.1
C9 C10 N4 107.00(18)
C9 C10 H10 126.5
N4 C10 H10 126.5
N4 C11 C12 108.92(18)
N4 C11 C14 109.88(17)
C12 C11 C14 109.4(2)
N4 C11 C13 108.19(18)
C12 C11 C13 111.5(2)
C14 C11 C13 109.0(2)
C11 C12 H12A 109.5
C11 C12 H12B 109.5
H12A C12 H12B 109.5
C11 C12 H12C 109.5
H12A C12 H12C 109.5
H12B C12 H12C 109.5
C11 C13 H13A 109.5
C11 C13 H13B 109.5
H13A C13 H13B 109.5
C11 C13 H13C 109.5
H13A C13 H13C 109.5
H13B C13 H13C 109.5
C11 C14 H14A 109.5
C11 C14 H14B 109.5
H14A C14 H14B 109.5
C11 C14 H14C 109.5
H14A C14 H14C 109.5
H14B C14 H14C 109.5
N6 C15 N5 104.96(17)
N6 C15 Fe1 138.94(15)
N5 C15 Fe1 112.67(14)
C17 C16 N5 107.58(19)
C17 C16 H16 126.2
N5 C16 H16 126.2
C16 C17 N6 106.73(19)
C16 C17 H17 126.6
N6 C17 H17 126.6
N6 C18 C19 110.41(17)
N6 C18 C21 108.37(17)
C19 C18 C21 108.49(19)
N6 C18 C20 106.94(17)
C19 C18 C20 110.84(19)
C21 C18 C20 111.76(18)
C18 C19 H19A 109.5
C18 C19 H19B 109.5
H19A C19 H19B 109.5
C18 C19 H19C 109.5
H19A C19 H19C 109.5
H19B C19 H19C 109.5
C18 C20 H20A 109.5
C18 C20 H20B 109.5
H20A C20 H20B 109.5
C18 C20 H20C 109.5
H20A C20 H20C 109.5
H20B C20 H20C 109.5
C18 C21 H21A 109.5
C18 C21 H21B 109.5
H21A C21 H21B 109.5
C18 C21 H21C 109.5
H21A C21 H21C 109.5
H21B C21 H21C 109.5
C23 C22 C27 115.6(2)
C23 C22 B1 122.7(2)
C27 C22 B1 120.97(19)
C24 C23 C22 122.5(2)
C24 C23 H23 118.8
C22 C23 H23 118.8
C25 C24 C23 120.0(2)
C25 C24 H24 120.0
C23 C24 H24 120.0
C24 C25 C26 119.4(2)
C24 C25 H25 120.3
C26 C25 H25 120.3
C25 C26 C27 120.1(2)
C25 C26 H26 120.0
C27 C26 H26 120.0
C26 C27 C22 122.4(2)
C26 C27 H27 118.8
C22 C27 H27 118.8
C29 C28 C33 118.6(2)
C29 C28 N7 120.7(2)
C33 C28 N7 120.7(2)
C28 C29 C30 121.3(2)
C28 C29 H29 119.4
C30 C29 H29 119.4
C31 C30 C29 118.5(2)
C31 C30 C34 121.5(2)
C29 C30 C34 120.0(3)
C30 C31 C32 121.7(2)
C30 C31 H31 119.1
C32 C31 H31 119.1
C33 C32 C31 118.5(2)
C33 C32 C35 121.0(3)
C31 C32 C35 120.5(2)
C32 C33 C28 121.3(2)
C32 C33 H33 119.3
C28 C33 H33 119.3
C30 C34 H34A 109.5
C30 C34 H34B 109.5
H34A C34 H34B 109.5
C30 C34 H34C 109.5
H34A C34 H34C 109.5
H34B C34 H34C 109.5
C32 C35 H35A 109.5
C32 C35 H35B 109.5
H35A C35 H35B 109.5
C32 C35 H35C 109.5
H35A C35 H35C 109.5
H35B C35 H35C 109.5
N7 C36 C39 109(2)
N7 C36 C37 110.4(12)
C39 C36 C37 110.3(11)
N7 C36 C38 110.5(11)
C39 C36 C38 106.8(12)
C37 C36 C38 109.5(9)
C36 C37 H37A 109.5
C36 C37 H37B 109.5
H37A C37 H37B 109.5
C36 C37 H37C 109.5
H37A C37 H37C 109.5
H37B C37 H37C 109.5
C36 C38 H38A 109.5
C36 C38 H38B 109.5
H38A C38 H38B 109.5
C36 C38 H38C 109.5
H38A C38 H38C 109.5
H38B C38 H38C 109.5
C36 C39 H39A 109.5
C36 C39 H39B 109.5
H39A C39 H39B 109.5
C36 C39 H39C 109.5
H39A C39 H39C 109.5
H39B C39 H39C 109.5
N7 C36D C39D 109(3)
N7 C36D C37D 109.6(15)
C39D C36D C37D 108.8(14)
N7 C36D C38D 112.4(14)
C39D C36D C38D 107.4(14)
C37D C36D C38D 109.1(11)
C36D C37D H37D 109.5
C36D C37D H37E 109.5
H37D C37D H37E 109.5
C36D C37D H37F 109.5
H37D C37D H37F 109.5
H37E C37D H37F 109.5
C36D C38D H38D 109.5
C36D C38D H38E 109.5
H38D C38D H38E 109.5
C36D C38D H38F 109.5
H38D C38D H38F 109.5
H38E C38D H38F 109.5
C36D C39D H39D 109.5
C36D C39D H39E 109.5
H39D C39D H39E 109.5
C36D C39D H39F 109.5
H39D C39D H39F 109.5
H39E C39D H39F 109.5
C41 C40 C45 118.6(2)
C41 C40 N8 120.15(19)
C45 C40 N8 121.27(19)
C42 C41 C40 121.1(2)
C42 C41 H41 119.5
C40 C41 H41 119.5
C43 C42 C41 119.0(2)
C43 C42 C46 121.2(2)
C41 C42 C46 119.8(2)
C42 C43 C44 121.3(2)
C42 C43 H43 119.4
C44 C43 H43 119.4
C45 C44 C43 119.0(2)
C45 C44 C47 120.7(2)
C43 C44 C47 120.3(2)
C44 C45 C40 121.0(2)
C44 C45 H45 119.5
C40 C45 H45 119.5
C42 C46 H46A 109.5
C42 C46 H46B 109.5
H46A C46 H46B 109.5
C42 C46 H46C 109.5
H46A C46 H46C 109.5
H46B C46 H46C 109.5
C44 C47 H47A 109.5
C44 C47 H47B 109.5
H47A C47 H47B 109.5
C44 C47 H47C 109.5
H47A C47 H47C 109.5
H47B C47 H47C 109.5
N8 C48 C51 108.01(17)
N8 C48 C50 111.16(18)
C51 C48 C50 109.21(19)
N8 C48 C49 110.47(18)
C51 C48 C49 109.26(19)
C50 C48 C49 108.70(19)
C48 C49 H49A 109.5
C48 C49 H49B 109.5
H49A C49 H49B 109.5
C48 C49 H49C 109.5
H49A C49 H49C 109.5
H49B C49 H49C 109.5
C48 C50 H50A 109.5
C48 C50 H50B 109.5
H50A C50 H50B 109.5
C48 C50 H50C 109.5
H50A C50 H50C 109.5
H50B C50 H50C 109.5
C48 C51 H51A 109.5
C48 C51 H51B 109.5
H51A C51 H51B 109.5
C48 C51 H51C 109.5
H51A C51 H51C 109.5
H51B C51 H51C 109.5
C57 C52 C53 118.4(2)
C57 C52 N9 120.74(19)
C53 C52 N9 120.8(2)
C54 C53 C52 121.2(2)
C54 C53 H53 119.4
C52 C53 H53 119.4
C55 C54 C53 118.5(2)
C55 C54 C58 122.0(2)
C53 C54 C58 119.4(2)
C54 C55 C56 121.9(2)
C54 C55 H55 119.1
C56 C55 H55 119.1
C57 C56 C55 118.3(2)
C57 C56 C59 120.2(2)
C55 C56 C59 121.6(2)
C56 C57 C52 121.7(2)
C56 C57 H57 119.2
C52 C57 H57 119.2
C54 C58 H58A 109.5
C54 C58 H58B 109.5
H58A C58 H58B 109.5
C54 C58 H58C 109.5
H58A C58 H58C 109.5
H58B C58 H58C 109.5
C56 C59 H59A 109.5
C56 C59 H59B 109.5
H59A C59 H59B 109.5
C56 C59 H59C 109.5
H59A C59 H59C 109.5
H59B C59 H59C 109.5
N9 C60 C63 109.67(18)
N9 C60 C61 110.34(18)
C63 C60 C61 107.8(2)
N9 C60 C62 110.59(19)
C63 C60 C62 109.2(2)
C61 C60 C62 109.2(2)
C60 C61 H61A 109.5
C60 C61 H61B 109.5
H61A C61 H61B 109.5
C60 C61 H61C 109.5
H61A C61 H61C 109.5
H61B C61 H61C 109.5
C60 C62 H62A 109.5
C60 C62 H62B 109.5
H62A C62 H62B 109.5
C60 C62 H62C 109.5
H62A C62 H62C 109.5
H62B C62 H62C 109.5
C60 C63 H63A 109.5
C60 C63 H63B 109.5
H63A C63 H63B 109.5
C60 C63 H63C 109.5
H63A C63 H63C 109.5
H63B C63 H63C 109.5
N10 C64 Mo1 179.38(19)
C66 C65 H65A 109.5
C66 C65 H65B 109.5
H65A C65 H65B 109.5
C66 C65 H65C 109.5
H65A C65 H65C 109.5
H65B C65 H65C 109.5
C67 C66 C65 117.1(4)
C67 C66 H66A 108.0
C65 C66 H66A 108.0
C67 C66 H66B 108.0
C65 C66 H66B 108.0
H66A C66 H66B 107.3
C66 C67 C68 114.9(4)
C66 C67 H67A 108.5
C68 C67 H67A 108.5
C66 C67 H67B 108.5
C68 C67 H67B 108.5
H67A C67 H67B 107.5
C69 C68 C67 112.8(5)
C69 C68 H68A 109.0
C67 C68 H68A 109.0
C69 C68 H68B 109.0
C67 C68 H68B 109.0
H68A C68 H68B 107.8
C68 C69 H69A 109.5
C68 C69 H69B 109.5
H69A C69 H69B 109.5
C68 C69 H69C 109.5
H69A C69 H69C 109.5
H69B C69 H69C 109.5
C66D C65D H65D 109.5
C66D C65D H65E 109.5
H65D C65D H65E 109.5
C66D C65D H65F 109.5
H65D C65D H65F 109.5
H65E C65D H65F 109.5
C65D C66D O67D 105.4(14)
C65D C66D H66C 110.7
O67D C66D H66C 110.7
C65D C66D H66D 110.7
O67D C66D H66D 110.7
H66C C66D H66D 108.8
C66D O67D C68D 121.6(14)
C69D C68D O67D 115(2)
C69D C68D H68C 108.6
O67D C68D H68C 108.6
C69D C68D H68D 108.6
O67D C68D H68D 108.6
H68C C68D H68D 107.6
C68D C69D H69D 109.5
C68D C69D H69E 109.5
H69D C69D H69E 109.5
C68D C69D H69F 109.5
H69D C69D H69F 109.5
H69E C69D H69F 109.5

loop_
_geom_bond_atom_site_label_1
_geom_bond_atom_site_label_2
_geom_bond_distance
Mo1 C64 1.960(2)
Mo1 N8 1.9843(18)
Mo1 N9 1.9857(18)
Mo1 N7 1.9865(18)
Fe1 N10 1.9431(17)
Fe1 C8 2.096(2)
Fe1 C1 2.139(2)
Fe1 C15 2.141(2)
N1 C1 1.373(3)
N1 C2 1.381(3)
N1 B1 1.567(3)
N2 C1 1.359(3)
N2 C3 1.384(3)
N2 C4 1.496(3)
N3 C8 1.363(2)
N3 C9 1.388(3)
N3 B1 1.572(3)
N4 C8 1.369(3)
N4 C10 1.389(3)
N4 C11 1.492(3)
N5 C15 1.367(3)
N5 C16 1.384(3)
N5 B1 1.565(3)
N6 C15 1.359(3)
N6 C17 1.388(3)
N6 C18 1.488(3)
N7 C28 1.440(3)
N7 C36 1.498(9)
N7 C36D 1.501(11)
N8 C40 1.443(3)
N8 C48 1.493(3)
N9 C52 1.445(3)
N9 C60 1.496(3)
N10 C64 1.195(3)
B1 C22 1.614(3)
C2 C3 1.344(3)
C2 H2 0.9500
C3 H3 0.9500
C4 C5 1.519(3)
C4 C6 1.525(3)
C4 C7 1.532(3)
C5 H5A 0.9800
C5 H5B 0.9800
C5 H5C 0.9800
C6 H6A 0.9800
C6 H6B 0.9800
C6 H6C 0.9800
C7 H7A 0.9800
C7 H7B 0.9800
C7 H7C 0.9800
C9 C10 1.341(3)
C9 H9 0.9500
C10 H10 0.9500
C11 C12 1.512(3)
C11 C14 1.522(3)
C11 C13 1.524(3)
C12 H12A 0.9800
C12 H12B 0.9800
C12 H12C 0.9800
C13 H13A 0.9800
C13 H13B 0.9800
C13 H13C 0.9800
C14 H14A 0.9800
C14 H14B 0.9800
C14 H14C 0.9800
C16 C17 1.345(3)
C16 H16 0.9500
C17 H17 0.9500
C18 C19 1.523(3)
C18 C21 1.527(3)
C18 C20 1.530(3)
C19 H19A 0.9800
C19 H19B 0.9800
C19 H19C 0.9800
C20 H20A 0.9800
C20 H20B 0.9800
C20 H20C 0.9800
C21 H21A 0.9800
C21 H21B 0.9800
C21 H21C 0.9800
C22 C23 1.402(3)
C22 C27 1.407(3)
C23 C24 1.392(3)
C23 H23 0.9500
C24 C25 1.383(3)
C24 H24 0.9500
C25 C26 1.384(3)
C25 H25 0.9500
C26 C27 1.388(3)
C26 H26 0.9500
C27 H27 0.9500
C28 C29 1.393(3)
C28 C33 1.396(3)
C29 C30 1.398(3)
C29 H29 0.9500
C30 C31 1.386(4)
C30 C34 1.509(4)
C31 C32 1.394(4)
C31 H31 0.9500
C32 C33 1.392(3)
C32 C35 1.509(4)
C33 H33 0.9500
C34 H34A 0.9800
C34 H34B 0.9800
C34 H34C 0.9800
C35 H35A 0.9800
C35 H35B 0.9800
C35 H35C 0.9800
C36 C39 1.521(10)
C36 C37 1.530(10)
C36 C38 1.535(10)
C37 H37A 0.9800
C37 H37B 0.9800
C37 H37C 0.9800
C38 H38A 0.9800
C38 H38B 0.9800
C38 H38C 0.9800
C39 H39A 0.9800
C39 H39B 0.9800
C39 H39C 0.9800
C36D C39D 1.523(11)
C36D C37D 1.530(11)
C36D C38D 1.533(11)
C37D H37D 0.9800
C37D H37E 0.9800
C37D H37F 0.9800
C38D H38D 0.9800
C38D H38E 0.9800
C38D H38F 0.9800
C39D H39D 0.9800
C39D H39E 0.9800
C39D H39F 0.9800
C40 C41 1.398(3)
C40 C45 1.405(3)
C41 C42 1.395(3)
C41 H41 0.9500
C42 C43 1.388(3)
C42 C46 1.509(3)
C43 C44 1.395(3)
C43 H43 0.9500
C44 C45 1.389(3)
C44 C47 1.510(3)
C45 H45 0.9500
C46 H46A 0.9800
C46 H46B 0.9800
C46 H46C 0.9800
C47 H47A 0.9800
C47 H47B 0.9800
C47 H47C 0.9800
C48 C51 1.520(3)
C48 C50 1.528(3)
C48 C49 1.538(3)
C49 H49A 0.9800
C49 H49B 0.9800
C49 H49C 0.9800
C50 H50A 0.9800
C50 H50B 0.9800
C50 H50C 0.9800
C51 H51A 0.9800
C51 H51B 0.9800
C51 H51C 0.9800
C52 C57 1.396(3)
C52 C53 1.399(3)
C53 C54 1.395(3)
C53 H53 0.9500
C54 C55 1.391(3)
C54 C58 1.510(3)
C55 C56 1.394(3)
C55 H55 0.9500
C56 C57 1.392(3)
C56 C59 1.508(3)
C57 H57 0.9500
C58 H58A 0.9800
C58 H58B 0.9800
C58 H58C 0.9800
C59 H59A 0.9800
C59 H59B 0.9800
C59 H59C 0.9800
C60 C63 1.521(3)
C60 C61 1.534(3)
C60 C62 1.535(3)
C61 H61A 0.9800
C61 H61B 0.9800
C61 H61C 0.9800
C62 H62A 0.9800
C62 H62B 0.9800
C62 H62C 0.9800
C63 H63A 0.9800
C63 H63B 0.9800
C63 H63C 0.9800
C65 C66 1.506(7)
C65 H65A 0.9800
C65 H65B 0.9800
C65 H65C 0.9800
C66 C67 1.480(6)
C66 H66A 0.9900
C66 H66B 0.9900
C67 C68 1.524(7)
C67 H67A 0.9900
C67 H67B 0.9900
C68 C69 1.503(8)
C68 H68A 0.9900
C68 H68B 0.9900
C69 H69A 0.9800
C69 H69B 0.9800
C69 H69C 0.9800
C65D C66D 1.42(3)
C65D H65D 0.9800
C65D H65E 0.9800
C65D H65F 0.9800
C66D O67D 1.437(18)
C66D H66C 0.9900
C66D H66D 0.9900
O67D C68D 1.47(2)
C68D C69D 1.39(3)
C68D H68C 0.9900
C68D H68D 0.9900
C69D H69D 0.9800
C69D H69E 0.9800
C69D H69F 0.9800

loop_
_geom_hbond_atom_site_label_D
_geom_hbond_atom_site_label_H
_geom_hbond_atom_site_label_A
_geom_hbond_distance_DH
_geom_hbond_distance_HA
_geom_hbond_distance_DA
_geom_hbond_angle_DHA
_geom_hbond_publ_flag
C5 H5A N10 0.98 2.56 3.537(3) 175.8 yes
C12 H12B N10 0.98 2.53 3.513(3) 177.9 yes
C16 H16 O67D^b 0.95 2.49 3.309(9) 145.0 yes
C19 H19C N10 0.98 2.41 3.341(3) 158.7 yes
C39 H39A N10 0.98 2.66 3.60(3) 160.5 yes
C39D H39D N10 0.98 2.68 3.49(4) 140.2 yes
C63 H63B N10 0.98 2.59 3.489(3) 153.2 yes

loop_
_geom_torsion_atom_site_label_1
_geom_torsion_atom_site_label_2
_geom_torsion_atom_site_label_3
_geom_torsion_atom_site_label_4
_geom_torsion
C15 N5 B1 N1 -67.5(2)
C16 N5 B1 N1 98.7(2)
C15 N5 B1 N3 47.9(3)
C16 N5 B1 N3 -145.95(19)
C15 N5 B1 C22 167.00(18)
C16 N5 B1 C22 -26.8(3)
C1 N1 B1 N5 60.7(2)
C2 N1 B1 N5 -110.0(2)
C1 N1 B1 N3 -55.6(2)
C2 N1 B1 N3 133.7(2)
C1 N1 B1 C22 -175.03(18)
C2 N1 B1 C22 14.4(3)
C8 N3 B1 N5 -56.2(3)
C9 N3 B1 N5 125.9(2)
C8 N3 B1 N1 56.3(3)
C9 N3 B1 N1 -121.5(2)
C8 N3 B1 C22 -179.23(19)
C9 N3 B1 C22 2.9(3)
C3 N2 C1 N1 2.1(2)
C4 N2 C1 N1 173.56(18)
C3 N2 C1 Fe1 -170.06(19)
C4 N2 C1 Fe1 1.4(4)
C2 N1 C1 N2 -2.5(2)
B1 N1 C1 N2 -174.59(17)
C2 N1 C1 Fe1 172.09(14)
B1 N1 C1 Fe1 0.0(2)
C1 N1 C2 C3 2.0(2)
B1 N1 C2 C3 173.5(2)
N1 C2 C3 N2 -0.6(2)
C1 N2 C3 C2 -0.9(3)
C4 N2 C3 C2 -172.61(19)
C1 N2 C4 C5 44.7(3)
C3 N2 C4 C5 -144.8(2)
C1 N2 C4 C6 -76.3(2)
C3 N2 C4 C6 94.1(2)
C1 N2 C4 C7 164.14(19)
C3 N2 C4 C7 -25.4(3)
C9 N3 C8 N4 -0.4(2)
B1 N3 C8 N4 -178.53(18)
C9 N3 C8 Fe1 179.64(14)
B1 N3 C8 Fe1 1.5(2)
C10 N4 C8 N3 0.9(2)
C11 N4 C8 N3 177.37(18)
C10 N4 C8 Fe1 -179.2(2)
C11 N4 C8 Fe1 -2.7(4)
C8 N3 C9 C10 -0.2(2)
B1 N3 C9 C10 177.87(19)
N3 C9 C10 N4 0.8(2)
C8 N4 C10 C9 -1.1(2)
C11 N4 C10 C9 -177.56(19)
C8 N4 C11 C12 46.8(3)
C10 N4 C11 C12 -137.2(2)
C8 N4 C11 C14 166.6(2)
C10 N4 C11 C14 -17.4(3)
C8 N4 C11 C13 -74.5(3)
C10 N4 C11 C13 101.4(2)
C17 N6 C15 N5 -3.7(2)
C18 N6 C15 N5 -177.08(18)
C17 N6 C15 Fe1 152.33(19)
C18 N6 C15 Fe1 -21.0(3)
C16 N5 C15 N6 4.4(2)
B1 N5 C15 N6 172.47(17)
C16 N5 C15 Fe1 -158.81(14)
B1 N5 C15 Fe1 9.2(2)
C15 N5 C16 C17 -3.5(3)
B1 N5 C16 C17 -171.23(19)
N5 C16 C17 N6 1.1(3)
C15 N6 C17 C16 1.7(3)
C18 N6 C17 C16 175.50(19)
C15 N6 C18 C19 -22.7(3)
C17 N6 C18 C19 164.6(2)
C15 N6 C18 C21 -141.4(2)
C17 N6 C18 C21 45.9(3)
C15 N6 C18 C20 97.9(2)
C17 N6 C18 C20 -74.7(2)
N5 B1 C22 C23 157.68(19)
N1 B1 C22 C23 38.5(3)
N3 B1 C22 C23 -81.7(2)
N5 B1 C22 C27 -32.9(3)
N1 B1 C22 C27 -152.1(2)
N3 B1 C22 C27 87.8(2)
C27 C22 C23 C24 2.5(3)
B1 C22 C23 C24 172.5(2)
C22 C23 C24 C25 -0.4(4)
C23 C24 C25 C26 -1.2(4)
C24 C25 C26 C27 0.5(4)
C25 C26 C27 C22 1.8(4)
C23 C22 C27 C26 -3.2(3)
B1 C22 C27 C26 -173.3(2)
C36 N7 C28 C29 92.0(7)
C36D N7 C28 C29 82.7(9)
Mo1 N7 C28 C29 -94.0(2)
C36 N7 C28 C33 -87.1(7)
C36D N7 C28 C33 -96.4(9)
Mo1 N7 C28 C33 87.0(2)
C33 C28 C29 C30 2.3(3)
N7 C28 C29 C30 -176.8(2)
C28 C29 C30 C31 -2.7(4)
C28 C29 C30 C34 174.6(2)
C29 C30 C31 C32 1.2(4)
C34 C30 C31 C32 -176.1(3)
C30 C31 C32 C33 0.7(4)
C30 C31 C32 C35 -178.0(3)
C31 C32 C33 C28 -1.1(4)
C35 C32 C33 C28 177.6(2)
C29 C28 C33 C32 -0.3(3)
N7 C28 C33 C32 178.8(2)
C28 N7 C36 C39 -161.6(11)
Mo1 N7 C36 C39 26.3(15)
C28 N7 C36 C37 77.0(12)
Mo1 N7 C36 C37 -95.1(13)
C28 N7 C36 C38 -44.3(13)
Mo1 N7 C36 C38 143.6(8)
C28 N7 C36D C39D -172.2(13)
Mo1 N7 C36D C39D 3.4(18)
C28 N7 C36D C37D 68.6(14)
Mo1 N7 C36D C37D -115.9(13)
C28 N7 C36D C38D -52.9(17)
Mo1 N7 C36D C38D 122.7(13)
C48 N8 C40 C41 95.9(2)
Mo1 N8 C40 C41 -79.3(2)
C48 N8 C40 C45 -85.5(2)
Mo1 N8 C40 C45 99.2(2)
C45 C40 C41 C42 0.0(3)
N8 C40 C41 C42 178.6(2)
C40 C41 C42 C43 2.7(4)
C40 C41 C42 C46 -175.5(2)
C41 C42 C43 C44 -3.3(4)
C46 C42 C43 C44 174.8(2)
C42 C43 C44 C45 1.2(4)
C42 C43 C44 C47 -178.7(2)
C43 C44 C45 C40 1.6(4)
C47 C44 C45 C40 -178.5(2)
C41 C40 C45 C44 -2.2(3)
N8 C40 C45 C44 179.2(2)
C40 N8 C48 C51 -175.63(19)
Mo1 N8 C48 C51 -2.2(3)
C40 N8 C48 C50 64.6(2)
Mo1 N8 C48 C50 -122.0(2)
C40 N8 C48 C49 -56.2(2)
Mo1 N8 C48 C49 117.2(2)
C60 N9 C52 C57 -82.7(2)
Mo1 N9 C52 C57 92.8(2)
C60 N9 C52 C53 97.4(2)
Mo1 N9 C52 C53 -87.1(2)
C57 C52 C53 C54 1.2(3)
N9 C52 C53 C54 -178.9(2)
C52 C53 C54 C55 -0.3(3)
C52 C53 C54 C58 178.8(2)
C53 C54 C55 C56 -0.6(4)
C58 C54 C55 C56 -179.7(2)
C54 C55 C56 C57 0.6(4)
C54 C55 C56 C59 179.5(2)
C55 C56 C57 C52 0.3(3)
C59 C56 C57 C52 -178.6(2)
C53 C52 C57 C56 -1.2(3)
N9 C52 C57 C56 178.9(2)
C52 N9 C60 C63 -164.7(2)
Mo1 N9 C60 C63 21.4(3)
C52 N9 C60 C61 -46.1(2)
Mo1 N9 C60 C61 139.95(18)
C52 N9 C60 C62 74.8(2)
Mo1 N9 C60 C62 -99.1(2)
C65 C66 C67 C68 -178.1(5)
C66 C67 C68 C69 179.2(5)
C65D C66D O67D C68D -160(2)
C66D O67D C68D C69D 68(3)
